data_2312486
loop_
_publ_author_name
'Pavlovi&#x107;, Gordana'
'Lek&#x161;i&#x107;, Edislav'
'Me&#x161;trovi&#x107;, Ernest'

_publ_section_title
;
 Supramolecular synthons in hydrates and solvates of lamotrigine: a tool
 for cocrystal design.
;
_journal_coeditor_code AW5084
_journal_issue 3
_journal_name_full 'Acta crystallographica Section B, Structural science, crystal engineering and materials'
_journal_paper_doi 10.1107/S2052520624002567
_journal_volume 80
_journal_year 2024
_chemical_formula_moiety 'C9 H7 Cl2 N5, H2 O'
_chemical_formula_sum 'C9 H9 Cl2 N5 O'
_chemical_formula_weight 274.11
_space_group_crystal_system monoclinic
_space_group_IT_number 14
_space_group_name_Hall '-P 2yn'
_space_group_name_H-M_alt 'P 1 21/n 1'
_atom_sites_solution_hydrogens mixed
_audit_creation_method SHELXL-2014/7
_cell_angle_alpha 90
_cell_angle_beta 101.405(3)
_cell_angle_gamma 90
_cell_formula_units_Z 4
_cell_length_a 9.3283(3)
_cell_length_b 9.8379(3)
_cell_length_c 12.9148(3)
_cell_measurement_reflns_used 4207
_cell_measurement_temperature 296(2)
_cell_measurement_theta_max 31.8448
_cell_measurement_theta_min 3.5210
_cell_volume 1161.80(6)
_computing_structure_refinement 'SHELXL-2014/7 (Sheldrick, 2014)'
_diffrn_ambient_temperature 296(2)
_diffrn_measured_fraction_theta_full 0.989
_diffrn_measured_fraction_theta_max 0.986
_diffrn_measurement_device_type 'Oxford Xcalibur Gemini Sapphire CCD detector'
_diffrn_measurement_method \w-scans
_diffrn_radiation_type MoK\a
_diffrn_radiation_wavelength 0.71073
_diffrn_reflns_av_R_equivalents 0.0311
_diffrn_reflns_av_unetI/netI 0.0309
_diffrn_reflns_Laue_measured_fraction_full 0.989
_diffrn_reflns_Laue_measured_fraction_max 0.986
_diffrn_reflns_limit_h_max 11
_diffrn_reflns_limit_h_min -10
_diffrn_reflns_limit_k_max 12
_diffrn_reflns_limit_k_min -12
_diffrn_reflns_limit_l_max 15
_diffrn_reflns_limit_l_min -16
_diffrn_reflns_number 7485
_diffrn_reflns_point_group_measured_fraction_full 0.989
_diffrn_reflns_point_group_measured_fraction_max 0.986
_diffrn_reflns_theta_full 25.242
_diffrn_reflns_theta_max 27.000
_diffrn_reflns_theta_min 3.642
_diffrn_source 'Enhance (Mo) X-ray Source'
_exptl_absorpt_coefficient_mu 0.549
_exptl_absorpt_correction_T_max 1.00000
_exptl_absorpt_correction_T_min 0.47905
_exptl_absorpt_correction_type multi-scan
_exptl_absorpt_process_details
;
CrysAlis RED, Oxford Diffraction Ltd.,
Version 1.171.32.18.
Empirical absorption correction using 
spherical harmonics,
implemented in SCALE3 ABSPACK scaling algorithm.
;
_exptl_crystal_colour colourless
_exptl_crystal_density_diffrn 1.567
_exptl_crystal_description prism
_exptl_crystal_F_000 560
_exptl_crystal_size_max 0.20
_exptl_crystal_size_mid 0.10
_exptl_crystal_size_min 0.10
_refine_diff_density_max 0.285
_refine_diff_density_min -0.274
_refine_diff_density_rms 0.056
_refine_ls_extinction_method none
_refine_ls_goodness_of_fit_ref 0.999
_refine_ls_hydrogen_treatment mixed
_refine_ls_matrix_type full
_refine_ls_number_parameters 172
_refine_ls_number_reflns 2501
_refine_ls_number_restraints 6
_refine_ls_restrained_S_all 0.998
_refine_ls_R_factor_all 0.0576
_refine_ls_R_factor_gt 0.0407
_refine_ls_shift/su_max 0.001
_refine_ls_shift/su_mean 0.000
_refine_ls_structure_factor_coef Fsqd
_refine_ls_weighting_details 'w=1/[\s^2^(Fo^2^)+(0.0754P)^2^] where P=(Fo^2^+2Fc^2^)/3'
_refine_ls_weighting_scheme calc
_refine_ls_wR_factor_gt 0.1093
_refine_ls_wR_factor_ref 0.1148
_reflns_Friedel_coverage 0.000
_reflns_number_gt 1835
_reflns_number_total 2501
_reflns_threshold_expression 'I > 2\s(I)'
_cod_data_source_file aw5084.cif
_cod_data_source_block LAM_hydrate
_cod_original_sg_symbol_H-M 'P 21/n'
_cod_database_code 2312486
_shelx_shelxl_version_number 2014/7
_shelx_space_group_comment
;
The symmetry employed for this shelxl refinement is uniquely defined
by the following loop, which should always be used as a source of
symmetry information in preference to the above space-group names.
They are only intended as comments.
;

loop_
_space_group_symop_operation_xyz
'x, y, z'
'-x+1/2, y+1/2, -z+1/2'
'-x, -y, -z'
'x-1/2, -y-1/2, z-1/2'

loop_
_atom_site_label
_atom_site_type_symbol
_atom_site_fract_x
_atom_site_fract_y
_atom_site_fract_z
_atom_site_U_iso_or_equiv
_atom_site_adp_type
_atom_site_occupancy
_atom_site_site_symmetry_order
_atom_site_calc_flag
_atom_site_refinement_flags_posn
_atom_site_refinement_flags_adp
_atom_site_refinement_flags_occupancy
_atom_site_disorder_assembly
_atom_site_disorder_group
Cl1 Cl 1.02473(6) 0.45682(6) 0.37439(4) 0.05256(19) Uani 1 1 d . . . . .
Cl2 Cl 1.03429(7) 0.54000(6) 0.14203(4) 0.0558(2) Uani 1 1 d . . . . .
O1 O 0.9575(2) -0.06140(17) 0.66411(12) 0.0569(4) Uani 1 1 d D . . . .
H1OA H 1.015(2) -0.088(3) 0.6290(17) 0.068 Uiso 1 1 d D U . . .
H1OB H 0.920(3) 0.0056(18) 0.6323(19) 0.068 Uiso 1 1 d D U . . .
N1 N 0.83512(18) 0.19940(17) 0.45980(11) 0.0411(4) Uani 1 1 d . . . . .
N2 N 0.81946(18) 0.18129(17) 0.56081(11) 0.0428(4) Uani 1 1 d . . . . .
N3 N 0.7199(2) 0.25217(19) 0.69970(12) 0.0487(5) Uani 1 1 d D . . . .
H1N3 H 0.665(2) 0.307(2) 0.7277(16) 0.058 Uiso 1 1 d D U . . .
H2N3 H 0.773(2) 0.1915(18) 0.7362(16) 0.058 Uiso 1 1 d D U . . .
N4 N 0.64316(19) 0.36016(16) 0.54106(11) 0.0419(4) Uani 1 1 d . . . . .
N5 N 0.5724(3) 0.4634(2) 0.38009(14) 0.0651(6) Uani 1 1 d D . . . .
H1N5 H 0.577(3) 0.476(3) 0.3146(9) 0.078 Uiso 1 1 d D U . . .
H2N5 H 0.508(3) 0.509(3) 0.409(2) 0.078 Uiso 1 1 d . U . . .
C1 C 0.7821(2) 0.31367(19) 0.29063(13) 0.0366(4) Uani 1 1 d . . . . .
C2 C 0.8948(2) 0.39478(19) 0.27027(13) 0.0376(4) Uani 1 1 d . . . . .
C3 C 0.9034(2) 0.4275(2) 0.16769(14) 0.0420(5) Uani 1 1 d . . . . .
C4 C 0.8039(2) 0.3733(2) 0.08390(14) 0.0491(5) Uani 1 1 d . . . . .
H4 H 0.8108 0.3940 0.0148 0.059 Uiso 1 1 calc R U . . .
C5 C 0.6951(2) 0.2890(2) 0.10333(15) 0.0518(5) Uani 1 1 d . . . . .
H5 H 0.6299 0.2501 0.0473 0.062 Uiso 1 1 calc R U . . .
C6 C 0.6825(2) 0.2617(2) 0.20610(14) 0.0447(5) Uani 1 1 d . . . . .
H6 H 0.6059 0.2077 0.2186 0.054 Uiso 1 1 calc R U . . .
C7 C 0.7601(2) 0.29209(19) 0.40100(13) 0.0357(4) Uani 1 1 d . . . . .
C8 C 0.7276(2) 0.26514(18) 0.59686(13) 0.0375(4) Uani 1 1 d . . . . .
C9 C 0.6563(2) 0.37407(19) 0.44044(13) 0.0403(4) Uani 1 1 d . . . . .

loop_
_atom_site_aniso_label
_atom_site_aniso_U_11
_atom_site_aniso_U_22
_atom_site_aniso_U_33
_atom_site_aniso_U_23
_atom_site_aniso_U_13
_atom_site_aniso_U_12
Cl1 0.0616(4) 0.0609(4) 0.0338(3) -0.0009(2) 0.0060(2) -0.0132(3)
Cl2 0.0668(4) 0.0611(4) 0.0470(3) 0.0028(2) 0.0292(3) -0.0111(3)
O1 0.0783(12) 0.0561(10) 0.0396(8) 0.0060(6) 0.0198(7) 0.0196(8)
N1 0.0473(10) 0.0456(9) 0.0334(7) 0.0031(7) 0.0155(7) 0.0050(8)
N2 0.0508(10) 0.0471(10) 0.0329(7) 0.0068(7) 0.0143(7) 0.0065(8)
N3 0.0656(12) 0.0534(12) 0.0303(8) 0.0056(7) 0.0170(8) 0.0066(9)
N4 0.0536(10) 0.0452(10) 0.0310(7) 0.0033(6) 0.0183(7) 0.0082(8)
N5 0.0901(16) 0.0756(15) 0.0375(9) 0.0175(9) 0.0316(10) 0.0452(12)
C1 0.0453(10) 0.0376(10) 0.0299(8) -0.0003(7) 0.0153(7) 0.0065(8)
C2 0.0460(11) 0.0393(10) 0.0291(8) -0.0021(7) 0.0115(7) 0.0019(9)
C3 0.0497(12) 0.0476(11) 0.0336(9) 0.0018(8) 0.0199(8) 0.0010(9)
C4 0.0580(13) 0.0646(14) 0.0275(8) 0.0005(8) 0.0153(8) 0.0020(11)
C5 0.0560(13) 0.0679(14) 0.0314(9) -0.0073(9) 0.0088(8) -0.0050(11)
C6 0.0486(12) 0.0508(12) 0.0381(10) -0.0016(8) 0.0167(8) -0.0042(9)
C7 0.0427(10) 0.0374(10) 0.0296(8) 0.0008(7) 0.0133(7) 0.0009(8)
C8 0.0449(11) 0.0393(10) 0.0306(8) 0.0021(7) 0.0134(7) -0.0035(8)
C9 0.0520(12) 0.0420(11) 0.0307(8) 0.0035(7) 0.0172(8) 0.0069(9)

loop_
_atom_type_symbol
_atom_type_description
_atom_type_scat_dispersion_real
_atom_type_scat_dispersion_imag
_atom_type_scat_source
C C 0.0033 0.0016 'International Tables Vol C Tables 4.2.6.8 and 6.1.1.4'
H H 0.0000 0.0000 'International Tables Vol C Tables 4.2.6.8 and 6.1.1.4'
Cl Cl 0.1484 0.1585 'International Tables Vol C Tables 4.2.6.8 and 6.1.1.4'
N N 0.0061 0.0033 'International Tables Vol C Tables 4.2.6.8 and 6.1.1.4'
O O 0.0106 0.0060 'International Tables Vol C Tables 4.2.6.8 and 6.1.1.4'

loop_
_geom_angle_atom_site_label_1
_geom_angle_atom_site_label_2
_geom_angle_atom_site_label_3
_geom_angle
_geom_angle_site_symmetry_1
_geom_angle_site_symmetry_3
_geom_angle_publ_flag
H1OA O1 H1OB 104(3) . . ?
C7 N1 N2 120.51(15) . . ?
C8 N2 N1 116.95(15) . . ?
C8 N3 H1N3 120.1(16) . . ?
C8 N3 H2N3 118.0(16) . . ?
H1N3 N3 H2N3 122(2) . . ?
C9 N4 C8 115.98(16) . . ?
C9 N5 H1N5 122.1(19) . . ?
C9 N5 H2N5 117.2(18) . . ?
H1N5 N5 H2N5 121(2) . . ?
C6 C1 C2 118.62(16) . . ?
C6 C1 C7 120.18(17) . . ?
C2 C1 C7 120.99(16) . . ?
C3 C2 C1 120.41(17) . . ?
C3 C2 Cl1 119.87(15) . . ?
C1 C2 Cl1 119.72(13) . . ?
C2 C3 C4 120.19(19) . . ?
C2 C3 Cl2 120.68(15) . . ?
C4 C3 Cl2 119.10(15) . . ?
C5 C4 C3 119.69(17) . . ?
C5 C4 H4 120.2 . . ?
C3 C4 H4 120.2 . . ?
C4 C5 C6 119.99(18) . . ?
C4 C5 H5 120.0 . . ?
C6 C5 H5 120.0 . . ?
C5 C6 C1 120.98(19) . . ?
C5 C6 H6 119.5 . . ?
C1 C6 H6 119.5 . . ?
N1 C7 C9 120.83(15) . . ?
N1 C7 C1 119.84(16) . . ?
C9 C7 C1 119.33(16) . . ?
N2 C8 N4 126.37(15) . . ?
N2 C8 N3 116.53(17) . . ?
N4 C8 N3 117.10(17) . . ?
N5 C9 N4 118.94(17) . . ?
N5 C9 C7 121.89(16) . . ?
N4 C9 C7 119.18(16) . . ?

loop_
_geom_bond_atom_site_label_1
_geom_bond_atom_site_label_2
_geom_bond_distance
_geom_bond_site_symmetry_2
_geom_bond_publ_flag
Cl1 C2 1.7336(18) . ?
Cl2 C3 1.728(2) . ?
O1 H1OA 0.813(10) . ?
O1 H1OB 0.816(10) . ?
N1 C7 1.299(2) . ?
N1 N2 1.3529(19) . ?
N2 C8 1.337(2) . ?
N3 C8 1.350(2) . ?
N3 H1N3 0.868(10) . ?
N3 H2N3 0.855(10) . ?
N4 C9 1.336(2) . ?
N4 C8 1.338(2) . ?
N5 C9 1.323(3) . ?
N5 H1N5 0.862(7) . ?
N5 H2N5 0.89(3) . ?
C1 C6 1.384(3) . ?
C1 C2 1.386(3) . ?
C1 C7 1.495(2) . ?
C2 C3 1.381(2) . ?
C3 C4 1.385(3) . ?
C4 C5 1.371(3) . ?
C4 H4 0.9300 . ?
C5 C6 1.382(3) . ?
C5 H5 0.9300 . ?
C6 H6 0.9300 . ?
C7 C9 1.429(3) . ?

loop_
_geom_torsion_atom_site_label_1
_geom_torsion_atom_site_label_2
_geom_torsion_atom_site_label_3
_geom_torsion_atom_site_label_4
_geom_torsion
_geom_torsion_site_symmetry_1
_geom_torsion_site_symmetry_2
_geom_torsion_site_symmetry_3
_geom_torsion_site_symmetry_4
_geom_torsion_publ_flag
C7 N1 N2 C8 -1.9(3) . . . . ?
C6 C1 C2 C3 2.7(3) . . . . ?
C7 C1 C2 C3 -172.03(17) . . . . ?
C6 C1 C2 Cl1 -177.90(15) . . . . ?
C7 C1 C2 Cl1 7.3(3) . . . . ?
C1 C2 C3 C4 -3.6(3) . . . . ?
Cl1 C2 C3 C4 177.05(16) . . . . ?
C1 C2 C3 Cl2 174.49(15) . . . . ?
Cl1 C2 C3 Cl2 -4.9(2) . . . . ?
C2 C3 C4 C5 1.2(3) . . . . ?
Cl2 C3 C4 C5 -176.91(17) . . . . ?
C3 C4 C5 C6 2.0(3) . . . . ?
C4 C5 C6 C1 -2.8(3) . . . . ?
C2 C1 C6 C5 0.5(3) . . . . ?
C7 C1 C6 C5 175.26(18) . . . . ?
N2 N1 C7 C9 -1.9(3) . . . . ?
N2 N1 C7 C1 178.12(16) . . . . ?
C6 C1 C7 N1 101.7(2) . . . . ?
C2 C1 C7 N1 -83.6(2) . . . . ?
C6 C1 C7 C9 -78.3(2) . . . . ?
C2 C1 C7 C9 96.4(2) . . . . ?
N1 N2 C8 N4 4.2(3) . . . . ?
N1 N2 C8 N3 -175.82(17) . . . . ?
C9 N4 C8 N2 -2.1(3) . . . . ?
C9 N4 C8 N3 177.89(18) . . . . ?
C8 N4 C9 N5 177.9(2) . . . . ?
C8 N4 C9 C7 -2.0(3) . . . . ?
N1 C7 C9 N5 -175.9(2) . . . . ?
C1 C7 C9 N5 4.0(3) . . . . ?
N1 C7 C9 N4 4.0(3) . . . . ?
C1 C7 C9 N4 -176.03(16) . . . . ?
